data_7027349
loop_
_publ_author_name
'Kili\'an, Petr'
'Marek, Jarom\'ir'
'Marek, Radek'
'Tousek, Jarom\'ir'
'Humpa, Otakar'
'Slawin, Alexandra M. Z.'
'Touz\'in, Jir\'i'
'Novosad, Josef'
'Woollins, J. Derek'

_publ_section_title
;
 New P--S--N containing ring systems. Reaction of
 2,4-(naphthalene-1,8-diyl)-1,3,2,4-dithiadiphosphetane 2,4-disulfide with
 methylbis(trimethylsilyl)amine
;
_journal_issue 13
_journal_name_full 'Journal of the Chemical Society, Dalton Transactions'
_journal_page_first 2231
_journal_paper_doi 10.1039/a901698h
_journal_year 1999
_chemical_formula_sum 'C13 H12 N2 P2 S3'
_chemical_formula_weight 354.37
_chemical_melting_point 219.0(10)
_chemical_name_systematic
; 
 2,6-(naphthalene-1,8-diyl)-3,4-dimethyl-1,3,5,2,6-
 thiadiazadiphosphinine-2,6-disulfide 
;
_space_group_IT_number 14
_symmetry_cell_setting monoclinic
_symmetry_space_group_name_Hall '-P 2yn'
_symmetry_space_group_name_H-M 'P 1 21/n 1'
_atom_sites_solution_hydrogens geom
_atom_sites_solution_primary direct
_atom_sites_solution_secondary difmap
_audit_creation_method SHELXL
_cell_angle_alpha 90.00
_cell_angle_beta 103.81(3)
_cell_angle_gamma 90.00
_cell_formula_units_Z 4
_cell_length_a 7.038(3)
_cell_length_b 27.939(3)
_cell_length_c 7.891(2)
_cell_measurement_reflns_used 39
_cell_measurement_temperature 293(2)
_cell_measurement_theta_max 16
_cell_measurement_theta_min 9
_cell_volume 1506.8(8)
_computing_structure_refinement 'SHELXL-96 (Sheldrick, 1996)'
_computing_structure_solution 'SHELXS-96 (Sheldrick, 1990)'
_diffrn_ambient_temperature 293(2)
_diffrn_radiation_monochromator graphite
_diffrn_radiation_source 'fine-focus sealed tube'
_diffrn_radiation_type MoK\a
_diffrn_radiation_wavelength 0.71073
_diffrn_reflns_av_R_equivalents 0.0318
_diffrn_reflns_av_sigmaI/netI 0.0276
_diffrn_reflns_limit_h_max 8
_diffrn_reflns_limit_h_min 0
_diffrn_reflns_limit_k_max 0
_diffrn_reflns_limit_k_min -32
_diffrn_reflns_limit_l_max 9
_diffrn_reflns_limit_l_min -9
_diffrn_reflns_number 2888
_diffrn_reflns_theta_max 25.11
_diffrn_reflns_theta_min 1.46
_exptl_absorpt_coefficient_mu 0.693
_exptl_crystal_colour yellow
_exptl_crystal_density_diffrn 1.562
_exptl_crystal_description needle
_exptl_crystal_F_000 728
_exptl_crystal_size_max 0.85
_exptl_crystal_size_mid 0.75
_exptl_crystal_size_min 0.35
_refine_diff_density_max 0.350
_refine_diff_density_min -0.254
_refine_diff_density_rms 0.060
_refine_ls_extinction_method none
_refine_ls_goodness_of_fit_all 1.030
_refine_ls_goodness_of_fit_obs 1.053
_refine_ls_matrix_type full
_refine_ls_number_parameters 229
_refine_ls_number_reflns 2668
_refine_ls_number_restraints 0
_refine_ls_restrained_S_all 1.030
_refine_ls_restrained_S_obs 1.053
_refine_ls_R_factor_all 0.0456
_refine_ls_R_factor_obs 0.0347
_refine_ls_shift/esd_max 0.001
_refine_ls_shift/esd_mean 0.000
_refine_ls_structure_factor_coef Fsqd
_refine_ls_weighting_details 'w=1/[\s^2^(Fo^2^)+(0.0400P)^2^+1.5000P] where P=(Fo^2^+2Fc^2^)/3'
_refine_ls_weighting_scheme calc
_refine_ls_wR_factor_all 0.0934
_refine_ls_wR_factor_obs 0.0874
_reflns_number_observed 2271
_reflns_number_total 2668
_reflns_observed_criterion >2sigma(I)
_cod_data_source_file 901698hsup1.cif
_cod_data_source_block 6
_cod_depositor_comments
;
The following automatic conversions were performed:

'_chemical_melting_point' value '218-220' was changed to '219.0(10)'
- the average value was taken and precision was estimated.

Automatic conversion script
Id: cif_fix_values 1891 2012-01-12 08:04:46Z andrius 

The following automatic conversions were performed:

'_refine_ls_weighting_scheme' value 'calc
w=1/[\s^2^(Fo^2^)+(0.0400P)^2^+1.5000P] where P=(Fo^2^+2Fc^2^)/3' was
changed to 'calc'. New tag '_refine_ls_weighting_details' was
created. The value of the new tag was set to
'w=1/[\s^2^(Fo^2^)+(0.0400P)^2^+1.5000P] where P=(Fo^2^+2Fc^2^)/3'.

Automatic conversion script
Id: cif_fix_values 3143 2015-03-26 13:38:13Z robertas 
;
_cod_original_sg_symbol_H-M P21/n
_cod_database_code 7027349

loop_
_symmetry_equiv_pos_as_xyz
'x, y, z'
'-x+1/2, y+1/2, -z+1/2'
'-x, -y, -z'
'x-1/2, -y-1/2, z-1/2'

loop_
_atom_site_aniso_label
_atom_site_aniso_U_11
_atom_site_aniso_U_22
_atom_site_aniso_U_33
_atom_site_aniso_U_23
_atom_site_aniso_U_13
_atom_site_aniso_U_12
P9 0.0302(3) 0.0300(3) 0.0420(4) -0.0033(3) 0.0132(3) -0.0009(3)
P1 0.0271(3) 0.0343(4) 0.0304(3) 0.0002(3) 0.0071(3) -0.0015(3)
S9 0.0554(5) 0.0375(4) 0.0933(7) -0.0207(4) 0.0231(5) -0.0101(4)
S19 0.0304(3) 0.0365(4) 0.0485(4) -0.0030(3) 0.0172(3) 0.0044(3)
S1 0.0312(4) 0.0635(5) 0.0570(5) 0.0018(4) 0.0042(3) -0.0130(3)
C9 0.0281(12) 0.0417(14) 0.0292(13) -0.0023(11) 0.0106(10) 0.0025(11)
C8 0.0319(14) 0.061(2) 0.0453(17) -0.0023(15) 0.0089(12) -0.0061(14)
C7 0.0283(15) 0.095(3) 0.0524(19) 0.0044(19) -0.0022(14) -0.0018(17)
C6 0.0397(16) 0.077(2) 0.0425(17) 0.0077(16) 0.0040(13) 0.0155(16)
C5 0.0409(15) 0.0509(17) 0.0316(14) 0.0027(12) 0.0098(12) 0.0117(13)
C10 0.0301(12) 0.0402(14) 0.0241(12) -0.0007(10) 0.0102(10) 0.0063(11)
C1 0.0355(13) 0.0327(13) 0.0281(12) -0.0018(10) 0.0094(10) 0.0022(11)
C2 0.0492(18) 0.0395(16) 0.0479(17) 0.0016(13) 0.0104(14) -0.0058(14)
C3 0.070(2) 0.0391(17) 0.061(2) 0.0134(15) 0.0151(18) 0.0035(16)
C4 0.062(2) 0.0487(18) 0.0462(17) 0.0138(15) 0.0101(15) 0.0200(16)
N1 0.0359(12) 0.0388(12) 0.0310(11) -0.0010(9) 0.0100(9) 0.0029(10)
N9 0.0347(12) 0.0394(12) 0.0382(12) 0.0088(10) 0.0162(10) 0.0001(10)
C12 0.0430(18) 0.081(3) 0.0370(17) 0.0040(17) 0.0184(14) 0.0077(18)
C11 0.0287(12) 0.0438(15) 0.0306(13) 0.0052(11) 0.0072(10) 0.0096(11)
C13 0.072(3) 0.073(3) 0.069(3) 0.010(2) 0.037(2) -0.028(2)

loop_
_atom_site_label
_atom_site_type_symbol
_atom_site_fract_x
_atom_site_fract_y
_atom_site_fract_z
_atom_site_U_iso_or_equiv
_atom_site_thermal_displace_type
_atom_site_occupancy
_atom_site_calc_flag
P9 P 0.50533(10) 0.18873(2) 1.00113(9) 0.03333(18) Uani 1 d
P1 P 0.21572(9) 0.10775(2) 0.90042(8) 0.03054(17) Uani 1 d
S9 S 0.58382(13) 0.25204(3) 1.08331(14) 0.0612(3) Uani 1 d
S19 S 0.21572(9) 0.17760(2) 1.00026(9) 0.03715(18) Uani 1 d
S1 S -0.04705(11) 0.08359(3) 0.83861(11) 0.0516(2) Uani 1 d
C9 C 0.6427(4) 0.14058(10) 1.1279(3) 0.0324(5) Uani 1 d
C8 C 0.8265(4) 0.15387(13) 1.2173(4) 0.0462(7) Uani 1 d
C7 C 0.9517(5) 0.12168(16) 1.3242(5) 0.0606(10) Uani 1 d
C6 C 0.8916(5) 0.07703(14) 1.3462(4) 0.0540(8) Uani 1 d
C5 C 0.7017(4) 0.06186(11) 1.2630(4) 0.0410(6) Uani 1 d
C10 C 0.5729(4) 0.09345(9) 1.1473(3) 0.0308(5) Uani 1 d
C1 C 0.3821(4) 0.07549(9) 1.0698(3) 0.0318(5) Uani 1 d
C2 C 0.3243(5) 0.03164(11) 1.1140(4) 0.0458(7) Uani 1 d
C3 C 0.4514(6) 0.00180(12) 1.2302(5) 0.0565(9) Uani 1 d
C4 C 0.6358(5) 0.01616(12) 1.2989(4) 0.0529(8) Uani 1 d
N1 N 0.3227(3) 0.11043(8) 0.7392(3) 0.0349(5) Uani 1 d
N9 N 0.5243(3) 0.17896(8) 0.7915(3) 0.0362(5) Uani 1 d
C12 C 0.4928(5) 0.13147(16) 0.5250(4) 0.0521(8) Uani 1 d
C11 C 0.4414(4) 0.14030(10) 0.6962(3) 0.0343(6) Uani 1 d
C13 C 0.6497(8) 0.21126(18) 0.7188(7) 0.0678(11) Uani 1 d
H2 H 0.8650(49) 0.1855(12) 1.2110(43) 0.053(10) Uiso 1 d
H3 H 1.0637(56) 0.1308(13) 1.3837(47) 0.068(11) Uiso 1 d
H4 H 1.0044(48) 0.0458(12) 1.4195(42) 0.060(10) Uiso 1 d
H8 H 0.2017(50) 0.0227(11) 1.0710(41) 0.049(9) Uiso 1 d
H9 H 0.4036(58) -0.0260(14) 1.2615(51) 0.077(12) Uiso 1 d
H10 H 0.7241(54) -0.0039(13) 1.3813(47) 0.069(11) Uiso 1 d
H20A H 0.6296(61) 0.1289(14) 0.5472(49) 0.074(12) Uiso 1 d
H20B H 0.4283(57) 0.1008(15) 0.4759(50) 0.073(12) Uiso 1 d
H20C H 0.4554(59) 0.1557(15) 0.4550(53) 0.074(13) Uiso 1 d
H21A H 0.6775(60) 0.2382(15) 0.8006(56) 0.080(13) Uiso 1 d
H21B H 0.7550(95) 0.1979(20) 0.7331(80) 0.130(24) Uiso 1 d
H21C H 0.5915(70) 0.2203(17) 0.6068(69) 0.104(17) Uiso 1 d

loop_
_atom_type_symbol
_atom_type_description
_atom_type_scat_dispersion_real
_atom_type_scat_dispersion_imag
_atom_type_scat_source
C C 0.0033 0.0016 'International Tables Vol C Tables 4.2.6.8 and 6.1.1.4'
H H 0.0000 0.0000 'International Tables Vol C Tables 4.2.6.8 and 6.1.1.4'
N N 0.0061 0.0033 'International Tables Vol C Tables 4.2.6.8 and 6.1.1.4'
P P 0.1023 0.0942 'International Tables Vol C Tables 4.2.6.8 and 6.1.1.4'
S S 0.1246 0.1234 'International Tables Vol C Tables 4.2.6.8 and 6.1.1.4'

loop_
_geom_angle_atom_site_label_1
_geom_angle_atom_site_label_2
_geom_angle_atom_site_label_3
_geom_angle
N9 P9 C9 105.10(11)
N9 P9 S9 113.00(9)
C9 P9 S9 115.16(10)
N9 P9 S19 106.12(9)
C9 P9 S19 106.67(9)
S9 P9 S19 110.18(5)
N1 P1 C1 105.29(12)
N1 P1 S1 114.52(9)
C1 P1 S1 115.50(9)
N1 P1 S19 106.94(9)
C1 P1 S19 104.19(9)
S1 P1 S19 109.58(5)
P9 S19 P1 93.03(4)
C8 C9 C10 120.2(3)
C8 C9 P9 113.4(2)
C10 C9 P9 126.34(19)
C9 C8 C7 121.3(3)
C6 C7 C8 120.3(3)
C7 C6 C5 120.9(3)
C6 C5 C4 120.0(3)
C6 C5 C10 120.0(3)
C4 C5 C10 120.0(3)
C9 C10 C1 126.3(2)
C9 C10 C5 117.2(2)
C1 C10 C5 116.4(2)
C2 C1 C10 121.0(3)
C2 C1 P1 117.4(2)
C10 C1 P1 121.50(19)
C1 C2 C3 121.5(3)
C4 C3 C2 119.5(3)
C3 C4 C5 121.5(3)
C11 N1 P1 133.5(2)
C11 N9 C13 119.2(3)
C11 N9 P9 122.47(18)
C13 N9 P9 118.1(3)
N1 C11 N9 126.1(2)
N1 C11 C12 116.3(3)
N9 C11 C12 117.6(3)

loop_
_geom_bond_atom_site_label_1
_geom_bond_atom_site_label_2
_geom_bond_distance
P9 N9 1.7126(23)
P9 C9 1.8118(27)
P9 S9 1.9194(10)
P9 S19 2.0602(13)
P1 N1 1.6269(22)
P1 C1 1.7953(26)
P1 S1 1.9191(12)
P1 S19 2.1046(10)
C9 C8 1.3688(39)
C9 C10 1.4264(37)
C8 C7 1.3936(48)
C7 C6 1.3420(53)
C6 C5 1.4065(45)
C5 C4 1.4098(45)
C5 C10 1.4279(36)
C10 C1 1.4271(37)
C1 C2 1.3624(38)
C2 C3 1.3946(46)
C3 C4 1.3429(51)
N1 C11 1.2829(34)
N9 C11 1.3648(35)
N9 C13 1.4716(39)
C12 C11 1.5004(39)
